data_7039220
loop_
_publ_author_name
'Lake, Benjamin R. M.'
'Shaver, Michael P.'

_publ_section_title
;
 Iron(ii) \b-ketiminate complexes as mediators of controlled radical
 polymerisation.
;
_journal_issue 40
_journal_name_full 'Dalton transactions (Cambridge, England : 2003)'
_journal_page_first 15840
_journal_page_last 15849
_journal_paper_doi 10.1039/c6dt01208f
_journal_volume 45
_journal_year 2016
_chemical_formula_moiety 'C58 H52 Fe2 N4 O4, C4.38 H5'
_chemical_formula_sum 'C62.38 H57 Fe2 N4 O4'
_chemical_formula_weight 1038.32
_space_group_crystal_system monoclinic
_space_group_IT_number 14
_space_group_name_Hall '-P 2ybc'
_space_group_name_H-M_alt 'P 1 21/c 1'
_symmetry_space_group_name_Hall '-P 2ybc'
_symmetry_space_group_name_H-M 'P 1 21/c 1'
_atom_sites_solution_hydrogens geom
_audit_creation_date 2016-01-29
_audit_creation_method
;
Olex2 1.2
(compiled 2015.09.30 svn.r3233 for OlexSys, GUI svn.r5103)
;
_audit_update_record
;
2016-03-24 deposited with the CCDC.
2016-05-02 downloaded from the CCDC.
;
_cell_angle_alpha 90
_cell_angle_beta 91.2680(17)
_cell_angle_gamma 90
_cell_formula_units_Z 4
_cell_length_a 12.7953(2)
_cell_length_b 14.0417(3)
_cell_length_c 30.0899(6)
_cell_measurement_reflns_used 34028
_cell_measurement_temperature 120.00(10)
_cell_measurement_theta_max 29.1130
_cell_measurement_theta_min 3.3020
_cell_volume 5404.86(18)
_computing_cell_refinement
;
CrysAlisPro, Agilent Technologies,
Version 1.171.37.35e (release 07-10-2014 CrysAlis171 .NET)
(compiled Oct  7 2014,17:20:27)
;
_computing_data_collection
;
CrysAlisPro, Agilent Technologies,
Version 1.171.37.35e (release 07-10-2014 CrysAlis171 .NET)
(compiled Oct  7 2014,17:20:27)
;
_computing_data_reduction
;
CrysAlisPro, Agilent Technologies,
Version 1.171.37.35e (release 07-10-2014 CrysAlis171 .NET)
(compiled Oct  7 2014,17:20:27)
;
_computing_molecular_graphics 'Olex2 (Dolomanov et al., 2009)'
_computing_publication_material 'Olex2 (Dolomanov et al., 2009)'
_computing_structure_refinement 'ShelXL (Sheldrick, 2015)'
_computing_structure_solution 'ShelXT (Sheldrick, 2015)'
_diffrn_ambient_environment N~2~
_diffrn_ambient_temperature 120.00(10)
_diffrn_detector 'CCD plate'
_diffrn_detector_area_resol_mean 5.1574
_diffrn_detector_type Atlas
_diffrn_measured_fraction_theta_full 0.999
_diffrn_measured_fraction_theta_max 0.993
_diffrn_measurement_details
;
  1 omega  -83.00   22.00   0.5000   30.0000
omega____ theta____ kappa____ phi______ frames
    -       -9.4310  -77.0000  150.0000 210
 
  2 omega  -20.00   30.00   0.5000   30.0000
omega____ theta____ kappa____ phi______ frames
    -       -9.4310  -99.0000  150.0000 100
 
  3 omega  -20.00   30.00   0.5000   30.0000
omega____ theta____ kappa____ phi______ frames
    -       -9.4310  -99.0000  -90.0000 100
 
  4 omega  -62.00   33.00   0.5000   30.0000
omega____ theta____ kappa____ phi______ frames
    -       10.6029  -38.0000   30.0000 190
 
  5 omega  -63.00   42.00   0.5000   30.0000
omega____ theta____ kappa____ phi______ frames
    -       10.6029  -77.0000 -180.0000 210
 
  6 omega  -12.00   83.00   0.5000   30.0000
omega____ theta____ kappa____ phi______ frames
    -       10.6029   38.0000  -60.0000 190
 
  7 omega  -16.00   81.00   0.5000   30.0000
omega____ theta____ kappa____ phi______ frames
    -       10.6029   57.0000  120.0000 194
 
  8 omega  -48.00   32.00   0.5000   30.0000
omega____ theta____ kappa____ phi______ frames
    -       10.6029  -38.0000 -150.0000 160
 
  9 omega    6.00   43.00   0.5000   30.0000
omega____ theta____ kappa____ phi______ frames
    -       10.6029  -99.0000   30.0000 74
 
 10 omega  -65.00   12.00   0.5000   30.0000
omega____ theta____ kappa____ phi______ frames
    -       10.6029  -19.0000  150.0000 154
 
 11 omega   12.00   37.00   0.5000   30.0000
omega____ theta____ kappa____ phi______ frames
    -       10.6029  -57.0000 -180.0000 50
 
 12 omega  -38.00  -11.00   0.5000   30.0000
omega____ theta____ kappa____ phi______ frames
    -       10.6029  -77.0000  120.0000 54
 
 13 omega  -18.00   73.00   0.5000   30.0000
omega____ theta____ kappa____ phi______ frames
    -       10.6029   19.0000 -150.0000 182
;
_diffrn_measurement_device 'four-circle diffractometer'
_diffrn_measurement_device_type 'SuperNova, Dual, Cu at zero, Atlas'
_diffrn_measurement_method '\w scans'
_diffrn_orient_matrix_UB_11 -0.0179344000
_diffrn_orient_matrix_UB_12 0.0014278000
_diffrn_orient_matrix_UB_13 -0.0224674000
_diffrn_orient_matrix_UB_21 0.0003577000
_diffrn_orient_matrix_UB_22 0.0504890000
_diffrn_orient_matrix_UB_23 0.0006630000
_diffrn_orient_matrix_UB_31 0.0524739000
_diffrn_orient_matrix_UB_32 0.0001727000
_diffrn_orient_matrix_UB_33 -0.0071197000
_diffrn_radiation_monochromator mirror
_diffrn_radiation_probe x-ray
_diffrn_radiation_type MoK\a
_diffrn_radiation_wavelength 0.71073
_diffrn_reflns_av_R_equivalents 0.0579
_diffrn_reflns_av_unetI/netI 0.0339
_diffrn_reflns_Laue_measured_fraction_full 0.999
_diffrn_reflns_Laue_measured_fraction_max 0.993
_diffrn_reflns_limit_h_max 17
_diffrn_reflns_limit_h_min -17
_diffrn_reflns_limit_k_max 18
_diffrn_reflns_limit_k_min -18
_diffrn_reflns_limit_l_max 40
_diffrn_reflns_limit_l_min -40
_diffrn_reflns_number 140618
_diffrn_reflns_point_group_measured_fraction_full 0.999
_diffrn_reflns_point_group_measured_fraction_max 0.993
_diffrn_reflns_theta_full 26.000
_diffrn_reflns_theta_max 28.281
_diffrn_reflns_theta_min 2.937
_diffrn_source 'SuperNova (Mo) X-ray Source'
_exptl_absorpt_coefficient_mu 0.588
_exptl_absorpt_correction_T_max 1.00000
_exptl_absorpt_correction_T_min 0.89445
_exptl_absorpt_correction_type multi-scan
_exptl_absorpt_process_details
;
CrysAlisPro, Agilent Technologies,
Version 1.171.37.35e (release 07-10-2014 CrysAlis171 .NET)
(compiled Oct  7 2014,17:20:27)
Empirical absorption correction using spherical harmonics,
 implemented in SCALE3 ABSPACK scaling algorithm.
Empirical absorption correction using spherical harmonics,
 implemented in SCALE3 ABSPACK scaling algorithm.
;
_exptl_crystal_colour orange
_exptl_crystal_colour_primary orange
_exptl_crystal_density_diffrn 1.276
_exptl_crystal_description block
_exptl_crystal_F_000 2173
_exptl_crystal_size_max 0.3462
_exptl_crystal_size_mid 0.2548
_exptl_crystal_size_min 0.0594
_platon_squeeze_details
;
TITL
REM Old TITL BRML116 in P21/c #14
REM SHELXT solution in P2(1)/c
REM R1 0.141, Rweak 0.021, Alpha 0.068, Orientation as input
REM Formula found by SHELXT: C63 N2 O6 Fe2
REM brml116_a.res in P2(1)/c
REM 668 parameters refined using 0 restraints
REM Highest difference peak 1.372, deepest hole -0.734, 1-sigma level 0.107
REM The information below was added by Olex2.
REM n/a parameters refined using n/a restraints
REM Highest difference peak 1.37, deepest hole -0.73
REM Mean Shift 0.004, Max Shift 0.155.
REM 677 parameters refined using 0 restraints
REM Highest difference peak 0.880, deepest hole -0.886, 1-sigma level 0.084
REM Highest difference peak 0.88, deepest hole -0.89
REM Mean Shift 0.005, Max Shift 0.093.
REM 661 parameters refined using 0 restraints
REM Highest difference peak 0.841, deepest hole -0.841, 1-sigma level 0.092
REM 692 parameters refined using 8 restraints
REM Highest difference peak 1.354, deepest hole -0.812, 1-sigma level 0.095
CELL 0.71073 12.79526 14.041671 30.089895 90 91.268 90
ZERR 4 0.000206 0.000278 0.00063 0 0.0017 0
LATT 1
SYMM -X,0.5+Y,0.5-Z
SFAC C H Fe N O
UNIT 249.5 228 8 16 16
 
L.S. 5
PLAN  0
TEMP -100
GRID
BOND $H
MORE -1
CONF
fmap 2
acta 52
MERG 2
WGHT 0.0482 12.2964
FVAR 3.00858
REM <olex2.extras>
REM <HklSrc "%.\\brml116-sr.hkl">
REM </olex2.extras>
 
Fe1   3     0.90340  0.56600  0.62426  11.00000  0.01708  0.03099  0.02511 =
 0.00459  0.00552 -0.00056
Fe2   3     0.70247  0.48357  0.67786  11.00000  0.01332  0.01744  0.02131 =
 0.00141  0.00268  0.00030
O1    5     1.00945  0.46417  0.61740  11.00000  0.02771  0.04957  0.03888 =
 -0.00342  0.00757  0.01232
O2    5     0.75701  0.51099  0.61356  11.00000  0.01769  0.02904  0.02031 =
 -0.00066  0.00273  0.00054
O3    5     0.86015  0.51431  0.68746  11.00000  0.01642  0.02817  0.02351 =
 0.00428 -0.00108 -0.00155
O4    5     0.62343  0.58458  0.70771  11.00000  0.01879  0.01823  0.02579 =
 -0.00048  0.00554  0.00143
N1    4     0.98429  0.64106  0.57617  11.00000  0.01995  0.06052  0.03379 =
 0.01539  0.00240 -0.00760
N2    4     0.88929  0.70913  0.64712  11.00000  0.02858  0.02960  0.03933 =
 0.00933 -0.00204 -0.00431
N3    4     0.72518  0.36273  0.71685  11.00000  0.01651  0.01878  0.03295 =
 0.00367  0.00207 -0.00062
N4    4     0.56714  0.40075  0.65866  11.00000  0.01992  0.02039  0.02710 =
 -0.00135  0.00417  0.00101
C1    1     1.11361  0.34819  0.58326  11.00000  0.03809  0.10037  0.06887 =
 -0.03592 -0.00376  0.03026
AFIX 137
H1a   2     1.15809  0.34146  0.61001  11.00000 -1.50000
H1b   2     1.15617  0.34060  0.55681  11.00000 -1.50000
H1c   2     1.05898  0.29927  0.58327  11.00000 -1.50000
AFIX 0
C2    1     1.06330  0.44631  0.58277  11.00000  0.01679  0.07631  0.04051 =
 -0.02350 -0.00235  0.00404
C3    1     1.07762  0.50744  0.54807  11.00000  0.02087  0.10672  0.02923 =
 -0.02636  0.00498 -0.00783
AFIX 43
H3    2     1.11288  0.48328  0.52301  11.00000 -1.20000
AFIX 0
C4    1     1.04439  0.60396  0.54619  11.00000  0.01930  0.09557  0.02488 =
 0.00489 -0.00220 -0.02101
C5    1     1.08533  0.66395  0.50873  11.00000  0.04349  0.13124  0.03246 =
 0.00983  0.00631 -0.04063
AFIX 137
H5a   2     1.02801  0.70152  0.49556  11.00000 -1.50000
H5b   2     1.11469  0.62240  0.48601  11.00000 -1.50000
H5c   2     1.13984  0.70686  0.52032  11.00000 -1.50000
AFIX 0
C6    1     0.97001  0.74327  0.57658  11.00000  0.03801  0.06660  0.05207 =
 0.03297  0.00297 -0.01425
AFIX 23
H6a   2     0.92360  0.76197  0.55131  11.00000 -1.20000
H6b   2     1.03842  0.77479  0.57272  11.00000 -1.20000
AFIX 0
C7    1     0.92315  0.77670  0.61937  11.00000  0.03106  0.04227  0.05176 =
 0.02087 -0.01012 -0.01098
C8    1     0.91470  0.87334  0.63056  11.00000  0.05013  0.03343  0.08284 =
 0.02569 -0.02729 -0.01511
AFIX 43
H8    2     0.93855  0.92110  0.61085  11.00000 -1.20000
AFIX 0
C9    1     0.87205  0.89788  0.66986  11.00000  0.07038  0.02610  0.07989 =
 0.00092 -0.03843  0.00093
AFIX 43
H9    2     0.86717  0.96316  0.67784  11.00000 -1.20000
AFIX 0
C10   1     0.83589  0.82925  0.69820  11.00000  0.05368  0.03556  0.05716 =
 -0.00637 -0.01725  0.00718
AFIX 43
H10   2     0.80561  0.84589  0.72568  11.00000 -1.20000
AFIX 0
C11   1     0.84513  0.73501  0.68533  11.00000  0.03934  0.03123  0.03974 =
 0.00205 -0.00221  0.00094
AFIX 43
H11   2     0.81920  0.68677  0.70429  11.00000 -1.20000
AFIX 0
C12   1     0.82255  0.30754  0.61286  11.00000  0.04577  0.03081  0.04579 =
 -0.00861  0.01312  0.00744
AFIX 43
H12   2     0.87130  0.35847  0.61178  11.00000 -1.20000
AFIX 0
C13   1     0.84465  0.22853  0.63852  11.00000  0.06979  0.04133  0.07365 =
 -0.00408  0.01390  0.02308
AFIX 43
H13   2     0.90896  0.22439  0.65479  11.00000 -1.20000
AFIX 0
C14   1     0.77121  0.15376  0.64050  11.00000  0.10371  0.02234  0.10852 =
 0.00627  0.03432  0.01769
AFIX 43
H14   2     0.78503  0.09981  0.65875  11.00000 -1.20000
AFIX 0
C15   1     0.68014  0.15929  0.61607  11.00000  0.06655  0.03836  0.14539 =
 -0.01729  0.03559 -0.00455
AFIX 43
H15   2     0.63127  0.10842  0.61698  11.00000 -1.20000
AFIX 0
C16   1     0.65904  0.23622  0.59070  11.00000  0.04974  0.03668  0.10260 =
 -0.02992  0.02365  0.00352
AFIX 43
H16   2     0.59530  0.23843  0.57393  11.00000 -1.20000
AFIX 0
C17   1     0.72844  0.31299  0.58835  11.00000  0.03213  0.03799  0.05537 =
 -0.02448  0.02002 -0.00314
C18   1     0.70056  0.39561  0.55980  11.00000  0.02116  0.05158  0.03841 =
 -0.01849  0.00505  0.00449
C19   1     0.65610  0.37854  0.51666  11.00000  0.03458  0.08064  0.06024 =
 -0.04470  0.00171  0.01314
AFIX 43
H19   2     0.64632  0.31475  0.50692  11.00000 -1.20000
AFIX 0
C20   1     0.62714  0.45168  0.48891  11.00000  0.03611  0.13010  0.03695 =
 -0.02561 -0.01366  0.03013
AFIX 43
H20   2     0.59905  0.43827  0.46010  11.00000 -1.20000
AFIX 0
C21   1     0.63857  0.54362  0.50258  11.00000  0.04010  0.10313  0.02701 =
 -0.00908 -0.00101  0.03097
AFIX 43
H21   2     0.61734  0.59370  0.48317  11.00000 -1.20000
AFIX 0
C22   1     0.68096  0.56605  0.54465  11.00000  0.02243  0.07489  0.02111 =
 0.00585  0.00573  0.01189
C23   1     0.71389  0.49078  0.57347  11.00000  0.01592  0.04732  0.02330 =
 -0.00530  0.00497  0.00459
C24   1     0.68606  0.66746  0.55746  11.00000  0.02197  0.05233  0.03889 =
 0.02035  0.00580  0.01354
C25   1     0.71762  0.73843  0.52778  11.00000  0.04275  0.08430  0.05671 =
 0.03499  0.01897  0.01394
AFIX 43
H25   2     0.74118  0.72067  0.49923  11.00000 -1.20000
AFIX 0
C26   1     0.71503  0.83503  0.53946  11.00000  0.06201  0.05253  0.09475 =
 0.04950  0.00915  0.00587
AFIX 43
H26   2     0.73681  0.88167  0.51875  11.00000 -1.20000
AFIX 0
C27   1     0.68209  0.86255  0.57963  11.00000  0.04241  0.04924  0.08807 =
 0.02340  0.00329  0.00185
AFIX 43
H27   2     0.68103  0.92814  0.58735  11.00000 -1.20000
AFIX 0
C28   1     0.65017  0.79529  0.60924  11.00000  0.02579  0.03385  0.06960 =
 0.01390 -0.00228  0.00328
AFIX 43
H28   2     0.62625  0.81451  0.63753  11.00000 -1.20000
AFIX 0
C29   1     0.65232  0.69907  0.59841  11.00000  0.02188  0.03293  0.04272 =
 0.01282  0.00094  0.00183
AFIX 43
H29   2     0.63007  0.65371  0.61963  11.00000 -1.20000
AFIX 0
C30   1     1.02825  0.52416  0.72210  11.00000  0.02129  0.04757  0.03624 =
 0.01055 -0.00589 -0.00958
AFIX 137
H30a  2     1.06448  0.52392  0.69374  11.00000 -1.50000
H30b  2     1.07059  0.49023  0.74454  11.00000 -1.50000
H30c  2     1.01753  0.59002  0.73176  11.00000 -1.50000
AFIX 0
C31   1     0.92417  0.47553  0.71635  11.00000  0.01715  0.03277  0.02236 =
 0.00026  0.00134 -0.00139
C32   1     0.90243  0.39564  0.74071  11.00000  0.01778  0.03398  0.02845 =
 0.00558 -0.00386  0.00288
AFIX 43
H32   2     0.95685  0.37416  0.76023  11.00000 -1.20000
AFIX 0
C33   1     0.80805  0.34028  0.74052  11.00000  0.02317  0.02064  0.03235 =
 0.00526  0.00207  0.00218
C34   1     0.81051  0.25276  0.76980  11.00000  0.02802  0.03029  0.05099 =
 0.01687 -0.00216  0.00142
AFIX 137
H34a  2     0.75091  0.25414  0.78969  11.00000 -1.50000
H34b  2     0.87573  0.25187  0.78749  11.00000 -1.50000
H34c  2     0.80648  0.19554  0.75119  11.00000 -1.50000
AFIX 0
C35   1     0.63356  0.30077  0.71962  11.00000  0.02335  0.02504  0.04302 =
 0.01058 -0.00008 -0.00224
AFIX 23
H35a  2     0.60228  0.30805  0.74923  11.00000 -1.20000
H35b  2     0.65565  0.23359  0.71642  11.00000 -1.20000
AFIX 0
C36   1     0.55231  0.32399  0.68402  11.00000  0.01949  0.02260  0.03872 =
 0.00006  0.00260  0.00062
C37   1     0.46481  0.26598  0.67865  11.00000  0.02728  0.02539  0.05675 =
 0.00733 -0.00362 -0.00534
AFIX 43
H37   2     0.45595  0.21180  0.69710  11.00000 -1.20000
AFIX 0
C38   1     0.39110  0.28827  0.64614  11.00000  0.02493  0.03414  0.06033 =
 0.00303 -0.00330 -0.01094
AFIX 43
H38   2     0.33078  0.24960  0.64187  11.00000 -1.20000
AFIX 0
C39   1     0.40626  0.36801  0.61974  11.00000  0.02388  0.03435  0.03796 =
 -0.00254 -0.00429 -0.00038
AFIX 43
H39   2     0.35671  0.38497  0.59713  11.00000 -1.20000
AFIX 0
C40   1     0.49523  0.42207  0.62718  11.00000  0.02187  0.02600  0.02746 =
 -0.00201  0.00214  0.00160
AFIX 43
H40   2     0.50583  0.47668  0.60919  11.00000 -1.20000
AFIX 0
C41   1     0.75405  0.61908  0.78848  11.00000  0.02592  0.03333  0.02776 =
 -0.00010  0.00397  0.00498
AFIX 43
H41   2     0.72634  0.66532  0.76841  11.00000 -1.20000
AFIX 0
C42   1     0.85206  0.63358  0.80870  11.00000  0.03117  0.04427  0.03779 =
 -0.00551  0.00292 -0.00278
AFIX 43
H42   2     0.89014  0.68997  0.80255  11.00000 -1.20000
AFIX 0
C43   1     0.89407  0.56661  0.83756  11.00000  0.03358  0.06517  0.03844 =
 -0.00367 -0.00628  0.00213
AFIX 43
H43   2     0.96050  0.57685  0.85146  11.00000 -1.20000
AFIX 0
C44   1     0.83836  0.48453  0.84597  11.00000  0.04267  0.05854  0.03842 =
 0.01165 -0.00731  0.01462
AFIX 43
H44   2     0.86738  0.43773  0.86541  11.00000 -1.20000
AFIX 0
C45   1     0.74043  0.46960  0.82635  11.00000  0.03337  0.04180  0.03390 =
 0.00758  0.00320  0.00728
AFIX 43
H45   2     0.70306  0.41287  0.83259  11.00000 -1.20000
AFIX 0
C46   1     0.69649  0.53720  0.79755  11.00000  0.02668  0.03264  0.02545 =
 0.00102  0.00535  0.00796
C47   1     0.58687  0.52650  0.78065  11.00000  0.02404  0.02122  0.03301 =
 0.00126  0.00805  0.00373
C48   1     0.51346  0.48907  0.80977  11.00000  0.03302  0.02918  0.03787 =
 0.01057  0.01140  0.00596
AFIX 43
H48   2     0.53627  0.46636  0.83810  11.00000 -1.20000
AFIX 0
C49   1     0.40797  0.48454  0.79804  11.00000  0.02798  0.03355  0.05460 =
 0.01308  0.01683 -0.00079
AFIX 43
H49   2     0.35952  0.45572  0.81737  11.00000 -1.20000
AFIX 0
C50   1     0.37470  0.52238  0.75801  11.00000  0.02004  0.02930  0.04969 =
 0.00227  0.00829  0.00040
AFIX 43
H50   2     0.30202  0.52273  0.75085  11.00000 -1.20000
AFIX 0
C51   1     0.44456  0.56055  0.72735  11.00000  0.01992  0.02019  0.03609 =
 -0.00287  0.00646  0.00156
C52   1     0.55401  0.55800  0.73747  11.00000  0.01896  0.01552  0.03018 =
 -0.00158  0.00607  0.00077
C53   1     0.40064  0.60545  0.68615  11.00000  0.01787  0.02665  0.03240 =
 -0.00834  0.00169  0.00488
C54   1     0.44283  0.68851  0.66892  11.00000  0.01943  0.03215  0.02858 =
 -0.00631  0.00195  0.00320
AFIX 43
H54   2     0.50499  0.71421  0.68194  11.00000 -1.20000
AFIX 0
C55   1     0.39509  0.73465  0.63274  11.00000  0.03251  0.03897  0.03123 =
 0.00102  0.00304  0.00993
AFIX 43
H55   2     0.42501  0.79129  0.62134  11.00000 -1.20000
AFIX 0
C56   1     0.30452  0.69840  0.61341  11.00000  0.03472  0.06100  0.02973 =
 -0.00812 -0.00828  0.01696
AFIX 43
H56   2     0.27163  0.73037  0.58905  11.00000 -1.20000
AFIX 0
C57   1     0.26230  0.61557  0.62973  11.00000  0.02758  0.05671  0.04394 =
 -0.02355 -0.00902  0.00861
AFIX 43
H57   2     0.20041  0.59019  0.61634  11.00000 -1.20000
AFIX 0
C58   1     0.30914  0.56907  0.66541  11.00000  0.02313  0.03492  0.04793 =
 -0.01502  0.00263  0.00096
AFIX 43
H58   2     0.27928  0.51178  0.67612  11.00000 -1.20000
AFIX 0
HKLF 4
 
END
;
_refine_diff_density_max 0.794
_refine_diff_density_min -0.641
_refine_diff_density_rms 0.082
_refine_ls_extinction_method none
_refine_ls_goodness_of_fit_ref 1.191
_refine_ls_hydrogen_treatment constr
_refine_ls_matrix_type full
_refine_ls_number_parameters 617
_refine_ls_number_reflns 13322
_refine_ls_number_restraints 0
_refine_ls_restrained_S_all 1.191
_refine_ls_R_factor_all 0.0860
_refine_ls_R_factor_gt 0.0749
_refine_ls_shift/su_max 0.002
_refine_ls_shift/su_mean 0.000
_refine_ls_structure_factor_coef Fsqd
_refine_ls_weighting_details 'w=1/[\s^2^(Fo^2^)+(0.0482P)^2^+12.2964P] where P=(Fo^2^+2Fc^2^)/3'
_refine_ls_weighting_scheme calc
_refine_ls_wR_factor_gt 0.1619
_refine_ls_wR_factor_ref 0.1672
_reflns_Friedel_coverage 0.000
_reflns_number_gt 11966
_reflns_number_total 13322
_reflns_threshold_expression 'I > 2\s(I)'
_cod_data_source_file c6dt01208f2.cif
_cod_data_source_block Complex3c
_cod_depositor_comments 'Adding full bibliography for 7039213--7039221.cif.'
_cod_original_cell_volume 5404.83(18)
_cod_database_code 7039220
_chemical_oxdiff_formula 'C29 H26 Fe N2 O2'
_chemical_oxdiff_usercomment '@ 120 K BRML116'
_shelx_space_group_comment
;
The symmetry employed for this shelxl refinement is uniquely defined
by the following loop, which should always be used as a source of
symmetry information in preference to the above space-group names.
They are only intended as comments.
;
_reflns_odcompleteness_completeness 99.27
_reflns_odcompleteness_iscentric 1
_reflns_odcompleteness_theta 28.22
_olex2_refinement_description
;
1. Fixed Uiso
 At 1.2 times of:
  All C(H) groups, All C(H,H) groups
 At 1.5 times of:
  All C(H,H,H) groups
2.a Secondary CH2 refined with riding coordinates:
 C6(H6A,H6B), C35(H35A,H35B)
2.b Aromatic/amide H refined with riding coordinates:
 C3(H3), C8(H8), C9(H9), C10(H10), C11(H11), C12(H12), C13(H13), C14(H14),
 C15(H15), C16(H16), C19(H19), C20(H20), C21(H21), C25(H25), C26(H26), C27(H27),
  C28(H28), C29(H29), C32(H32), C37(H37), C38(H38), C39(H39), C40(H40),
 C41(H41), C42(H42), C43(H43), C44(H44), C45(H45), C48(H48), C49(H49), C50(H50),
  C54(H54), C55(H55), C56(H56), C57(H57), C58(H58)
2.c Idealised Me refined as rotating group:
 C1(H1A,H1B,H1C), C5(H5A,H5B,H5C), C30(H30A,H30B,H30C), C34(H34A,H34B,H34C)
;
_shelx_shelxl_version_number 2014/7
_olex2_submission_special_instructions 'No special instructions were received'

loop_
_space_group_symop_operation_xyz
'x, y, z'
'-x, y+1/2, -z+1/2'
'-x, -y, -z'
'x, -y-1/2, z-1/2'

loop_
_atom_site_label
_atom_site_type_symbol
_atom_site_fract_x
_atom_site_fract_y
_atom_site_fract_z
_atom_site_U_iso_or_equiv
_atom_site_adp_type
_atom_site_occupancy
_atom_site_site_symmetry_order
_atom_site_calc_flag
_atom_site_refinement_flags_posn
Fe1 Fe 0.90340(3) 0.56600(3) 0.62426(2) 0.02432(12) Uani 1 1 d .
Fe2 Fe 0.70247(3) 0.48357(3) 0.67786(2) 0.01733(11) Uani 1 1 d .
O1 O 1.00945(19) 0.4642(2) 0.61740(9) 0.0386(6) Uani 1 1 d .
O2 O 0.75701(16) 0.51099(16) 0.61356(7) 0.0223(4) Uani 1 1 d .
O3 O 0.86015(15) 0.51431(16) 0.68746(7) 0.0227(4) Uani 1 1 d .
O4 O 0.62343(15) 0.58458(14) 0.70771(7) 0.0209(4) Uani 1 1 d .
N1 N 0.9843(2) 0.6411(3) 0.57617(10) 0.0381(8) Uani 1 1 d .
N2 N 0.8893(2) 0.7091(2) 0.64712(10) 0.0325(6) Uani 1 1 d .
N3 N 0.72518(19) 0.36273(18) 0.71685(9) 0.0227(5) Uani 1 1 d .
N4 N 0.56714(19) 0.40076(18) 0.65866(9) 0.0224(5) Uani 1 1 d .
C1 C 1.1136(4) 0.3482(4) 0.58326(18) 0.0692(16) Uani 1 1 d .
H1A H 1.1581 0.3415 0.6100 0.104 Uiso 1 1 calc GR
H1B H 1.1562 0.3406 0.5568 0.104 Uiso 1 1 calc GR
H1C H 1.0590 0.2993 0.5833 0.104 Uiso 1 1 calc GR
C2 C 1.0633(3) 0.4463(4) 0.58277(13) 0.0446(10) Uani 1 1 d .
C3 C 1.0776(3) 0.5074(4) 0.54807(13) 0.0522(13) Uani 1 1 d .
H3 H 1.1129 0.4833 0.5230 0.063 Uiso 1 1 calc R
C4 C 1.0444(3) 0.6040(4) 0.54619(12) 0.0466(11) Uani 1 1 d .
C5 C 1.0853(4) 0.6640(5) 0.50873(14) 0.0690(17) Uani 1 1 d .
H5A H 1.0280 0.7015 0.4956 0.103 Uiso 1 1 calc GR
H5B H 1.1147 0.6224 0.4860 0.103 Uiso 1 1 calc GR
H5C H 1.1398 0.7069 0.5203 0.103 Uiso 1 1 calc GR
C6 C 0.9700(3) 0.7433(4) 0.57658(15) 0.0522(12) Uani 1 1 d .
H6A H 0.9236 0.7620 0.5513 0.063 Uiso 1 1 calc R
H6B H 1.0384 0.7748 0.5727 0.063 Uiso 1 1 calc R
C7 C 0.9232(3) 0.7767(3) 0.61937(14) 0.0419(9) Uani 1 1 d .
C8 C 0.9147(4) 0.8733(3) 0.63056(19) 0.0559(13) Uani 1 1 d .
H8 H 0.9385 0.9211 0.6109 0.067 Uiso 1 1 calc R
C9 C 0.8721(4) 0.8979(3) 0.66986(19) 0.0594(14) Uani 1 1 d .
H9 H 0.8672 0.9632 0.6778 0.071 Uiso 1 1 calc R
C10 C 0.8359(4) 0.8293(3) 0.69820(16) 0.0491(11) Uani 1 1 d .
H10 H 0.8056 0.8459 0.7257 0.059 Uiso 1 1 calc R
C11 C 0.8451(3) 0.7350(3) 0.68533(13) 0.0368(8) Uani 1 1 d .
H11 H 0.8192 0.6868 0.7043 0.044 Uiso 1 1 calc R
C12 C 0.8225(3) 0.3075(3) 0.61286(13) 0.0406(9) Uani 1 1 d .
H12 H 0.8713 0.3585 0.6118 0.049 Uiso 1 1 calc R
C13 C 0.8446(4) 0.2285(3) 0.63852(18) 0.0614(13) Uani 1 1 d .
H13 H 0.9090 0.2244 0.6548 0.074 Uiso 1 1 calc R
C14 C 0.7712(5) 0.1538(3) 0.6405(2) 0.0777(18) Uani 1 1 d .
H14 H 0.7850 0.0998 0.6588 0.093 Uiso 1 1 calc R
C15 C 0.6801(5) 0.1593(4) 0.6161(3) 0.083(2) Uani 1 1 d .
H15 H 0.6313 0.1084 0.6170 0.100 Uiso 1 1 calc R
C16 C 0.6590(4) 0.2362(3) 0.5907(2) 0.0627(15) Uani 1 1 d .
H16 H 0.5953 0.2384 0.5739 0.075 Uiso 1 1 calc R
C17 C 0.7284(3) 0.3130(3) 0.58836(14) 0.0416(10) Uani 1 1 d .
C18 C 0.7006(3) 0.3956(3) 0.55980(13) 0.0370(9) Uani 1 1 d .
C19 C 0.6561(3) 0.3785(4) 0.51666(16) 0.0585(14) Uani 1 1 d .
H19 H 0.6463 0.3147 0.5069 0.070 Uiso 1 1 calc R
C20 C 0.6271(3) 0.4517(5) 0.48891(15) 0.0679(17) Uani 1 1 d .
H20 H 0.5990 0.4383 0.4601 0.082 Uiso 1 1 calc R
C21 C 0.6386(3) 0.5436(4) 0.50258(13) 0.0568(14) Uani 1 1 d .
H21 H 0.6173 0.5937 0.4832 0.068 Uiso 1 1 calc R
C22 C 0.6810(3) 0.5661(3) 0.54465(11) 0.0394(9) Uani 1 1 d .
C23 C 0.7139(2) 0.4908(3) 0.57347(11) 0.0288(7) Uani 1 1 d .
C24 C 0.6861(3) 0.6675(3) 0.55746(13) 0.0377(9) Uani 1 1 d .
C25 C 0.7176(4) 0.7384(4) 0.52778(17) 0.0610(14) Uani 1 1 d .
H25 H 0.7412 0.7207 0.4992 0.073 Uiso 1 1 calc R
C26 C 0.7150(4) 0.8350(4) 0.5395(2) 0.0697(16) Uani 1 1 d .
H26 H 0.7368 0.8817 0.5187 0.084 Uiso 1 1 calc R
C27 C 0.6821(4) 0.8625(4) 0.57963(19) 0.0599(13) Uani 1 1 d .
H27 H 0.6810 0.9281 0.5873 0.072 Uiso 1 1 calc R
C28 C 0.6502(3) 0.7953(3) 0.60924(16) 0.0431(10) Uani 1 1 d .
H28 H 0.6263 0.8145 0.6375 0.052 Uiso 1 1 calc R
C29 C 0.6523(3) 0.6991(3) 0.59841(13) 0.0325(8) Uani 1 1 d .
H29 H 0.6301 0.6537 0.6196 0.039 Uiso 1 1 calc R
C30 C 1.0282(3) 0.5242(3) 0.72210(12) 0.0351(8) Uani 1 1 d .
H30A H 1.0645 0.5239 0.6937 0.053 Uiso 1 1 calc GR
H30B H 1.0706 0.4902 0.7445 0.053 Uiso 1 1 calc GR
H30C H 1.0175 0.5900 0.7318 0.053 Uiso 1 1 calc GR
C31 C 0.9242(2) 0.4755(2) 0.71635(10) 0.0241(6) Uani 1 1 d .
C32 C 0.9024(2) 0.3956(2) 0.74071(11) 0.0268(7) Uani 1 1 d .
H32 H 0.9568 0.3742 0.7602 0.032 Uiso 1 1 calc R
C33 C 0.8080(2) 0.3403(2) 0.74052(11) 0.0254(6) Uani 1 1 d .
C34 C 0.8105(3) 0.2528(3) 0.76980(14) 0.0365(8) Uani 1 1 d .
H34A H 0.7509 0.2541 0.7897 0.055 Uiso 1 1 calc GR
H34B H 0.8757 0.2519 0.7875 0.055 Uiso 1 1 calc GR
H34C H 0.8065 0.1955 0.7512 0.055 Uiso 1 1 calc GR
C35 C 0.6336(2) 0.3008(2) 0.71962(12) 0.0305(7) Uani 1 1 d .
H35A H 0.6023 0.3081 0.7492 0.037 Uiso 1 1 calc R
H35B H 0.6557 0.2336 0.7164 0.037 Uiso 1 1 calc R
C36 C 0.5523(2) 0.3240(2) 0.68402(12) 0.0269(7) Uani 1 1 d .
C37 C 0.4648(3) 0.2660(3) 0.67865(14) 0.0365(8) Uani 1 1 d .
H37 H 0.4559 0.2118 0.6971 0.044 Uiso 1 1 calc R
C38 C 0.3911(3) 0.2883(3) 0.64614(14) 0.0399(9) Uani 1 1 d .
H38 H 0.3308 0.2496 0.6419 0.048 Uiso 1 1 calc R
C39 C 0.4063(3) 0.3680(3) 0.61974(12) 0.0321(7) Uani 1 1 d .
H39 H 0.3567 0.3850 0.5971 0.039 Uiso 1 1 calc R
C40 C 0.4952(2) 0.4221(2) 0.62718(11) 0.0251(6) Uani 1 1 d .
H40 H 0.5058 0.4767 0.6092 0.030 Uiso 1 1 calc R
C41 C 0.7540(3) 0.6191(3) 0.78849(11) 0.0290(7) Uani 1 1 d .
H41 H 0.7263 0.6653 0.7684 0.035 Uiso 1 1 calc R
C42 C 0.8521(3) 0.6336(3) 0.80870(13) 0.0377(8) Uani 1 1 d .
H42 H 0.8901 0.6900 0.8025 0.045 Uiso 1 1 calc R
C43 C 0.8941(3) 0.5666(3) 0.83755(14) 0.0458(10) Uani 1 1 d .
H43 H 0.9605 0.5769 0.8515 0.055 Uiso 1 1 calc R
C44 C 0.8384(3) 0.4845(3) 0.84597(14) 0.0467(10) Uani 1 1 d .
H44 H 0.8674 0.4377 0.8654 0.056 Uiso 1 1 calc R
C45 C 0.7404(3) 0.4696(3) 0.82635(12) 0.0363(8) Uani 1 1 d .
H45 H 0.7031 0.4129 0.8326 0.044 Uiso 1 1 calc R
C46 C 0.6965(3) 0.5372(2) 0.79755(11) 0.0282(7) Uani 1 1 d .
C47 C 0.5869(2) 0.5265(2) 0.78065(11) 0.0260(7) Uani 1 1 d .
C48 C 0.5135(3) 0.4891(3) 0.80977(13) 0.0332(8) Uani 1 1 d .
H48 H 0.5363 0.4664 0.8381 0.040 Uiso 1 1 calc R
C49 C 0.4080(3) 0.4845(3) 0.79803(14) 0.0385(9) Uani 1 1 d .
H49 H 0.3595 0.4557 0.8174 0.046 Uiso 1 1 calc R
C50 C 0.3747(3) 0.5224(3) 0.75801(13) 0.0329(8) Uani 1 1 d .
H50 H 0.3020 0.5227 0.7509 0.039 Uiso 1 1 calc R
C51 C 0.4446(2) 0.5605(2) 0.72735(11) 0.0253(6) Uani 1 1 d .
C52 C 0.5540(2) 0.5580(2) 0.73747(10) 0.0215(6) Uani 1 1 d .
C53 C 0.4006(2) 0.6054(2) 0.68615(11) 0.0256(7) Uani 1 1 d .
C54 C 0.4428(2) 0.6885(2) 0.66892(11) 0.0267(7) Uani 1 1 d .
H54 H 0.5050 0.7142 0.6819 0.032 Uiso 1 1 calc R
C55 C 0.3951(3) 0.7347(3) 0.63274(12) 0.0342(8) Uani 1 1 d .
H55 H 0.4250 0.7913 0.6213 0.041 Uiso 1 1 calc R
C56 C 0.3045(3) 0.6984(3) 0.61341(13) 0.0420(10) Uani 1 1 d .
H56 H 0.2716 0.7304 0.5890 0.050 Uiso 1 1 calc R
C57 C 0.2623(3) 0.6156(3) 0.62973(14) 0.0429(10) Uani 1 1 d .
H57 H 0.2004 0.5902 0.6163 0.051 Uiso 1 1 calc R
C58 C 0.3091(3) 0.5691(3) 0.66541(13) 0.0353(8) Uani 1 1 d .
H58 H 0.2793 0.5118 0.6761 0.042 Uiso 1 1 calc R

loop_
_atom_site_aniso_label
_atom_site_aniso_U_11
_atom_site_aniso_U_22
_atom_site_aniso_U_33
_atom_site_aniso_U_23
_atom_site_aniso_U_13
_atom_site_aniso_U_12
Fe1 0.0171(2) 0.0310(3) 0.0251(2) 0.00459(19) 0.00552(16) -0.00056(18)
Fe2 0.01333(18) 0.0174(2) 0.0213(2) 0.00141(16) 0.00268(15) 0.00030(15)
O1 0.0277(12) 0.0496(16) 0.0389(14) -0.0034(12) 0.0076(10) 0.0123(11)
O2 0.0177(9) 0.0290(12) 0.0203(10) -0.0007(9) 0.0027(8) 0.0005(8)
O3 0.0164(9) 0.0282(11) 0.0235(11) 0.0043(9) -0.0011(8) -0.0015(8)
O4 0.0188(10) 0.0182(10) 0.0258(11) -0.0005(8) 0.0055(8) 0.0014(8)
N1 0.0200(13) 0.061(2) 0.0338(16) 0.0154(15) 0.0024(12) -0.0076(14)
N2 0.0286(14) 0.0296(15) 0.0393(17) 0.0093(13) -0.0020(12) -0.0043(12)
N3 0.0165(11) 0.0188(12) 0.0329(14) 0.0037(11) 0.0021(10) -0.0006(10)
N4 0.0199(12) 0.0204(13) 0.0271(13) -0.0013(10) 0.0042(10) 0.0010(10)
C1 0.038(2) 0.100(4) 0.069(3) -0.036(3) -0.004(2) 0.030(3)
C2 0.0168(15) 0.076(3) 0.041(2) -0.023(2) -0.0024(14) 0.0040(17)
C3 0.0209(17) 0.107(4) 0.029(2) -0.026(2) 0.0050(14) -0.008(2)
C4 0.0193(16) 0.096(4) 0.0249(18) 0.005(2) -0.0022(13) -0.021(2)
C5 0.043(2) 0.131(5) 0.032(2) 0.010(3) 0.0063(18) -0.041(3)
C6 0.038(2) 0.067(3) 0.052(3) 0.033(2) 0.0030(18) -0.014(2)
C7 0.0311(18) 0.042(2) 0.052(2) 0.0209(19) -0.0101(16) -0.0110(16)
C8 0.050(2) 0.033(2) 0.083(4) 0.026(2) -0.027(2) -0.0151(19)
C9 0.070(3) 0.026(2) 0.080(4) 0.001(2) -0.038(3) 0.001(2)
C10 0.054(2) 0.036(2) 0.057(3) -0.0064(19) -0.017(2) 0.0072(19)
C11 0.0393(19) 0.0312(19) 0.040(2) 0.0021(16) -0.0022(16) 0.0009(16)
C12 0.046(2) 0.0308(19) 0.046(2) -0.0086(17) 0.0131(17) 0.0074(17)
C13 0.070(3) 0.041(3) 0.074(3) -0.004(2) 0.014(3) 0.023(2)
C14 0.104(5) 0.022(2) 0.109(5) 0.006(3) 0.034(4) 0.018(3)
C15 0.067(4) 0.038(3) 0.145(6) -0.017(3) 0.036(4) -0.005(3)
C16 0.050(3) 0.037(2) 0.103(4) -0.030(3) 0.024(3) 0.004(2)
C17 0.0321(18) 0.038(2) 0.055(2) -0.0245(18) 0.0200(17) -0.0031(16)
C18 0.0212(15) 0.052(2) 0.038(2) -0.0185(17) 0.0051(14) 0.0045(15)
C19 0.035(2) 0.081(4) 0.060(3) -0.045(3) 0.002(2) 0.013(2)
C20 0.036(2) 0.130(5) 0.037(2) -0.026(3) -0.0137(18) 0.030(3)
C21 0.040(2) 0.103(4) 0.0270(19) -0.009(2) -0.0010(16) 0.031(2)
C22 0.0224(16) 0.075(3) 0.0211(16) 0.0058(17) 0.0057(13) 0.0119(17)
C23 0.0159(13) 0.047(2) 0.0233(15) -0.0053(14) 0.0050(11) 0.0046(13)
C24 0.0220(15) 0.052(2) 0.039(2) 0.0203(18) 0.0058(14) 0.0135(16)
C25 0.043(2) 0.084(4) 0.057(3) 0.035(3) 0.019(2) 0.014(2)
C26 0.062(3) 0.053(3) 0.095(4) 0.050(3) 0.009(3) 0.006(2)
C27 0.042(2) 0.049(3) 0.088(4) 0.023(3) 0.003(2) 0.002(2)
C28 0.0258(17) 0.034(2) 0.070(3) 0.0139(19) -0.0023(17) 0.0033(15)
C29 0.0219(15) 0.0329(19) 0.043(2) 0.0128(15) 0.0009(14) 0.0018(13)
C30 0.0213(15) 0.048(2) 0.0362(19) 0.0106(17) -0.0059(13) -0.0096(15)
C31 0.0172(13) 0.0328(17) 0.0224(15) 0.0003(13) 0.0013(11) -0.0014(12)
C32 0.0178(13) 0.0340(18) 0.0284(16) 0.0056(14) -0.0039(12) 0.0029(13)
C33 0.0232(14) 0.0206(15) 0.0323(17) 0.0053(13) 0.0021(12) 0.0022(12)
C34 0.0280(17) 0.0303(18) 0.051(2) 0.0169(17) -0.0022(15) 0.0014(14)
C35 0.0233(15) 0.0250(17) 0.043(2) 0.0106(15) -0.0001(14) -0.0022(13)
C36 0.0195(14) 0.0226(16) 0.0387(18) 0.0001(13) 0.0026(13) 0.0006(12)
C37 0.0273(17) 0.0254(17) 0.057(2) 0.0073(16) -0.0036(16) -0.0053(14)
C38 0.0249(16) 0.034(2) 0.060(3) 0.0030(18) -0.0033(16) -0.0109(15)
C39 0.0239(15) 0.0344(19) 0.0380(19) -0.0025(15) -0.0043(14) -0.0004(14)
C40 0.0219(14) 0.0260(16) 0.0275(16) -0.0020(13) 0.0021(12) 0.0016(12)
C41 0.0259(15) 0.0333(18) 0.0278(16) -0.0001(14) 0.0040(13) 0.0050(14)
C42 0.0312(18) 0.044(2) 0.038(2) -0.0055(17) 0.0029(15) -0.0028(16)
C43 0.0336(19) 0.065(3) 0.038(2) -0.004(2) -0.0063(16) 0.0021(19)
C44 0.043(2) 0.059(3) 0.038(2) 0.0116(19) -0.0073(17) 0.015(2)
C45 0.0334(18) 0.042(2) 0.0339(19) 0.0076(16) 0.0032(15) 0.0073(16)
C46 0.0267(15) 0.0326(18) 0.0255(16) 0.0010(13) 0.0054(13) 0.0080(13)
C47 0.0240(15) 0.0212(15) 0.0330(17) 0.0013(13) 0.0081(13) 0.0037(12)
C48 0.0330(17) 0.0292(18) 0.0379(19) 0.0106(15) 0.0114(15) 0.0060(14)
C49 0.0280(17) 0.0336(19) 0.055(2) 0.0131(18) 0.0168(16) -0.0008(15)
C50 0.0200(15) 0.0293(17) 0.050(2) 0.0023(16) 0.0083(14) 0.0004(13)
C51 0.0199(14) 0.0202(15) 0.0361(18) -0.0029(13) 0.0065(12) 0.0016(12)
C52 0.0190(13) 0.0155(14) 0.0302(16) -0.0016(12) 0.0061(11) 0.0008(11)
C53 0.0179(13) 0.0267(16) 0.0324(17) -0.0083(13) 0.0017(12) 0.0049(12)
C54 0.0194(14) 0.0321(17) 0.0286(16) -0.0063(14) 0.0019(12) 0.0032(13)
C55 0.0325(17) 0.039(2) 0.0312(18) 0.0010(15) 0.0030(14) 0.0099(15)
C56 0.0347(19) 0.061(3) 0.0297(19) -0.0081(18) -0.0083(15) 0.0170(18)
C57 0.0276(17) 0.057(3) 0.044(2) -0.024(2) -0.0090(16) 0.0086(17)
C58 0.0231(15) 0.0349(19) 0.048(2) -0.0150(17) 0.0026(14) 0.0010(14)

loop_
_atom_type_symbol
_atom_type_description
_atom_type_scat_dispersion_real
_atom_type_scat_dispersion_imag
_atom_type_scat_source
C C 0.0033 0.0016 'International Tables Vol C Tables 4.2.6.8 and 6.1.1.4'
H H 0.0000 0.0000 'International Tables Vol C Tables 4.2.6.8 and 6.1.1.4'
Fe Fe 0.3463 0.8444 'International Tables Vol C Tables 4.2.6.8 and 6.1.1.4'
N N 0.0061 0.0033 'International Tables Vol C Tables 4.2.6.8 and 6.1.1.4'
O O 0.0106 0.0060 'International Tables Vol C Tables 4.2.6.8 and 6.1.1.4'

loop_
_exptl_crystal_face_index_h
_exptl_crystal_face_index_k
_exptl_crystal_face_index_l
_exptl_crystal_face_perp_dist
_exptl_oxdiff_crystal_face_indexfrac_h
_exptl_oxdiff_crystal_face_indexfrac_k
_exptl_oxdiff_crystal_face_indexfrac_l
_exptl_oxdiff_crystal_face_x
_exptl_oxdiff_crystal_face_y
_exptl_oxdiff_crystal_face_z
15 -10 -7 0.1232 15.1341 -10.3691 -7.1164 -0.1263 -0.5228 0.8430
-2 19 -7 0.1051 -2.4004 19.3238 -7.1979 0.2324 0.9700 -0.0714
-17 -2 14 0.1465 -17.0027 -1.9722 14.4105 -0.0216 -0.0961 -0.9951
-1 -19 10 0.1275 -1.1139 -19.2154 9.9333 -0.2306 -0.9640 -0.1325
0 0 1 0.0297 -0.0000 0.0000 1.0000 -0.0225 0.0007 -0.0071
0 0 -1 0.0297 0.0000 -0.0000 -1.0000 0.0225 -0.0007 0.0071
1 1 -1 0.2043 1.0000 1.0000 -1.0000 0.0060 0.0502 0.0598
-1 0 -1 0.1291 -1.0000 -0.0000 -1.0000 0.0404 -0.0010 -0.0454
1 2 5 0.1016 1.0000 2.0000 4.9999 -0.1274 0.1047 0.0172
0 -4 -5 0.1217 0.0000 -4.0000 -4.9999 0.1066 -0.2053 0.0349
2 -1 5 0.0758 2.0000 -1.0000 4.9999 -0.1496 -0.0465 0.0692

loop_
_geom_angle_atom_site_label_1
_geom_angle_atom_site_label_2
_geom_angle_atom_site_label_3
_geom_angle
O1 Fe1 O2 109.72(10)
O1 Fe1 O3 92.25(10)
O1 Fe1 N1 86.61(12)
O1 Fe1 N2 140.81(11)
O2 Fe1 O3 75.86(8)
O2 Fe1 N1 123.30(10)
O2 Fe1 N2 108.84(10)
O3 Fe1 N2 90.44(10)
N1 Fe1 O3 159.95(11)
N1 Fe1 N2 78.12(13)
O2 Fe2 N4 97.64(9)
O3 Fe2 O2 75.48(8)
O3 Fe2 N3 88.16(9)
O3 Fe2 N4 157.23(9)
O4 Fe2 O2 118.10(9)
O4 Fe2 O3 107.09(9)
O4 Fe2 N3 113.39(10)
O4 Fe2 N4 95.35(9)
N3 Fe2 O2 128.48(9)
N3 Fe2 N4 79.18(10)
C2 O1 Fe1 127.2(3)
Fe1 O2 Fe2 104.19(9)
C23 O2 Fe1 125.23(19)
C23 O2 Fe2 130.33(19)
Fe2 O3 Fe1 102.61(9)
C31 O3 Fe1 124.74(18)
C31 O3 Fe2 126.96(19)
C52 O4 Fe2 117.56(18)
C4 N1 Fe1 125.9(3)
C4 N1 C6 118.5(4)
C6 N1 Fe1 115.5(3)
C7 N2 Fe1 115.8(3)
C7 N2 C11 119.3(4)
C11 N2 Fe1 124.8(2)
C33 N3 Fe2 127.4(2)
C33 N3 C35 117.9(3)
C35 N3 Fe2 114.52(19)
C36 N4 Fe2 113.9(2)
C36 N4 C40 118.7(3)
C40 N4 Fe2 127.2(2)
H1A C1 H1B 109.5
H1A C1 H1C 109.5
H1B C1 H1C 109.5
C2 C1 H1A 109.5
C2 C1 H1B 109.5
C2 C1 H1C 109.5
O1 C2 C1 113.8(4)
O1 C2 C3 125.4(4)
C3 C2 C1 120.8(4)
C2 C3 H3 117.1
C2 C3 C4 125.7(4)
C4 C3 H3 117.1
N1 C4 C3 122.2(4)
N1 C4 C5 120.8(5)
C3 C4 C5 116.9(4)
C4 C5 H5A 109.5
C4 C5 H5B 109.5
C4 C5 H5C 109.5
H5A C5 H5B 109.5
H5A C5 H5C 109.5
H5B C5 H5C 109.5
N1 C6 H6A 109.3
N1 C6 H6B 109.3
N1 C6 C7 111.6(3)
H6A C6 H6B 108.0
C7 C6 H6A 109.3
C7 C6 H6B 109.3
N2 C7 C6 116.8(4)
N2 C7 C8 120.5(4)
C8 C7 C6 122.7(4)
C7 C8 H8 120.4
C9 C8 C7 119.3(4)
C9 C8 H8 120.4
C8 C9 H9 119.7
C8 C9 C10 120.7(4)
C10 C9 H9 119.7
C9 C10 H10 121.2
C9 C10 C11 117.7(5)
C11 C10 H10 121.2
N2 C11 C10 122.6(4)
N2 C11 H11 118.7
C10 C11 H11 118.7
C13 C12 H12 119.9
C13 C12 C17 120.2(4)
C17 C12 H12 119.9
C12 C13 H13 120.2
C12 C13 C14 119.6(5)
C14 C13 H13 120.2
C13 C14 H14 120.1
C15 C14 C13 119.7(5)
C15 C14 H14 120.1
C14 C15 H15 119.7
C16 C15 C14 120.6(5)
C16 C15 H15 119.7
C15 C16 H16 119.1
C15 C16 C17 121.8(5)
C17 C16 H16 119.1
C12 C17 C18 122.8(3)
C16 C17 C12 118.1(5)
C16 C17 C18 119.2(4)
C19 C18 C17 118.8(4)
C23 C18 C17 123.2(3)
C23 C18 C19 118.0(4)
C18 C19 H19 119.1
C20 C19 C18 121.7(5)
C20 C19 H19 119.1
C19 C20 H20 120.0
C21 C20 C19 120.1(4)
C21 C20 H20 120.0
C20 C21 H21 119.2
C20 C21 C22 121.5(5)
C22 C21 H21 119.2
C21 C22 C23 119.1(4)
C21 C22 C24 117.8(4)
C23 C22 C24 123.1(3)
O2 C23 C18 120.5(3)
O2 C23 C22 119.9(3)
C18 C23 C22 119.6(3)
C25 C24 C22 122.0(4)
C29 C24 C22 121.8(3)
C29 C24 C25 115.9(4)
C24 C25 H25 119.4
C26 C25 C24 121.2(5)
C26 C25 H25 119.4
C25 C26 H26 119.6
C27 C26 C25 120.8(4)
C27 C26 H26 119.6
C26 C27 H27 120.3
C26 C27 C28 119.4(5)
C28 C27 H27 120.3
C27 C28 H28 119.6
C27 C28 C29 120.7(5)
C29 C28 H28 119.6
C24 C29 C28 121.8(4)
C24 C29 H29 119.1
C28 C29 H29 119.1
H30A C30 H30B 109.5
H30A C30 H30C 109.5
H30B C30 H30C 109.5
C31 C30 H30A 109.5
C31 C30 H30B 109.5
C31 C30 H30C 109.5
O3 C31 C30 115.5(3)
O3 C31 C32 124.6(3)
C32 C31 C30 120.0(3)
C31 C32 H32 115.8
C31 C32 C33 128.4(3)
C33 C32 H32 115.8
N3 C33 C32 123.0(3)
N3 C33 C34 121.4(3)
C32 C33 C34 115.5(3)
C33 C34 H34A 109.5
C33 C34 H34B 109.5
C33 C34 H34C 109.5
H34A C34 H34B 109.5
H34A C34 H34C 109.5
H34B C34 H34C 109.5
N3 C35 H35A 109.3
N3 C35 H35B 109.3
N3 C35 C36 111.7(3)
H35A C35 H35B 107.9
C36 C35 H35A 109.3
C36 C35 H35B 109.3
N4 C36 C35 118.3(3)
N4 C36 C37 122.0(3)
C37 C36 C35 119.7(3)
C36 C37 H37 120.5
C38 C37 C36 119.0(3)
C38 C37 H37 120.5
C37 C38 H38 120.4
C37 C38 C39 119.1(3)
C39 C38 H38 120.4
C38 C39 H39 120.8
C40 C39 C38 118.4(3)
C40 C39 H39 120.8
N4 C40 C39 122.8(3)
N4 C40 H40 118.6
C39 C40 H40 118.6
C42 C41 H41 119.7
C46 C41 H41 119.7
C46 C41 C42 120.5(3)
C41 C42 H42 119.7
C43 C42 C41 120.5(4)
C43 C42 H42 119.7
C42 C43 H43 120.4
C42 C43 C44 119.2(4)
C44 C43 H43 120.4
C43 C44 H44 119.6
C43 C44 C45 120.8(4)
C45 C44 H44 119.6
C44 C45 H45 119.7
C44 C45 C46 120.6(4)
C46 C45 H45 119.7
C41 C46 C47 120.9(3)
C45 C46 C41 118.3(3)
C45 C46 C47 120.5(3)
C48 C47 C46 117.6(3)
C48 C47 C52 119.8(3)
C52 C47 C46 122.4(3)
C47 C48 H48 119.4
C49 C48 C47 121.3(3)
C49 C48 H48 119.4
C48 C49 H49 120.5
C50 C49 C48 119.0(3)
C50 C49 H49 120.5
C49 C50 H50 118.9
C49 C50 C51 122.2(3)
C51 C50 H50 118.9
C50 C51 C52 119.1(3)
C50 C51 C53 118.3(3)
C52 C51 C53 122.6(3)
O4 C52 C47 120.9(3)
O4 C52 C51 121.1(3)
C51 C52 C47 118.0(3)
C54 C53 C51 121.5(3)
C54 C53 C58 117.7(3)
C58 C53 C51 120.6(3)
C53 C54 H54 119.6
C53 C54 C55 120.9(3)
C55 C54 H54 119.6
C54 C55 H55 119.8
C56 C55 C54 120.4(4)
C56 C55 H55 119.8
C55 C56 H56 120.2
C57 C56 C55 119.5(4)
C57 C56 H56 120.2
C56 C57 H57 119.7
C56 C57 C58 120.6(3)
C58 C57 H57 119.7
C53 C58 H58 119.5
C57 C58 C53 120.9(4)
C57 C58 H58 119.5

loop_
_geom_bond_atom_site_label_1
_geom_bond_atom_site_label_2
_geom_bond_distance
Fe1 O1 1.985(2)
Fe1 O2 2.045(2)
Fe1 O3 2.120(2)
Fe1 N1 2.084(3)
Fe1 N2 2.133(3)
Fe2 O2 2.107(2)
Fe2 O3 2.077(2)
Fe2 O4 1.970(2)
Fe2 N3 2.080(3)
Fe2 N4 2.154(3)
O1 C2 1.287(4)
O2 C23 1.345(4)
O3 C31 1.301(4)
O4 C52 1.329(4)
N1 C4 1.307(5)
N1 C6 1.447(6)
N2 C7 1.342(5)
N2 C11 1.343(5)
N3 C33 1.303(4)
N3 C35 1.464(4)
N4 C36 1.337(4)
N4 C40 1.340(4)
C1 H1A 0.9800
C1 H1B 0.9800
C1 H1C 0.9800
C1 C2 1.521(7)
C2 C3 1.367(7)
C3 H3 0.9500
C3 C4 1.421(7)
C4 C5 1.510(6)
C5 H5A 0.9800
C5 H5B 0.9800
C5 H5C 0.9800
C6 H6A 0.9900
C6 H6B 0.9900
C6 C7 1.507(7)
C7 C8 1.403(6)
C8 H8 0.9500
C8 C9 1.358(8)
C9 H9 0.9500
C9 C10 1.374(7)
C10 H10 0.9500
C10 C11 1.385(6)
C11 H11 0.9500
C12 H12 0.9500
C12 C13 1.377(6)
C12 C17 1.400(6)
C13 H13 0.9500
C13 C14 1.411(8)
C14 H14 0.9500
C14 C15 1.366(9)
C15 H15 0.9500
C15 C16 1.346(9)
C16 H16 0.9500
C16 C17 1.399(6)
C17 C18 1.482(6)
C18 C19 1.426(6)
C18 C23 1.407(5)
C19 H19 0.9500
C19 C20 1.370(8)
C20 H20 0.9500
C20 C21 1.362(8)
C21 H21 0.9500
C21 C22 1.402(5)
C22 C23 1.425(5)
C22 C24 1.476(6)
C24 C25 1.404(6)
C24 C29 1.388(5)
C25 H25 0.9500
C25 C26 1.402(8)
C26 H26 0.9500
C26 C27 1.346(8)
C27 H27 0.9500
C27 C28 1.367(6)
C28 H28 0.9500
C28 C29 1.390(6)
C29 H29 0.9500
C30 H30A 0.9800
C30 H30B 0.9800
C30 H30C 0.9800
C30 C31 1.503(4)
C31 C32 1.372(5)
C32 H32 0.9500
C32 C33 1.436(4)
C33 C34 1.512(4)
C34 H34A 0.9800
C34 H34B 0.9800
C34 H34C 0.9800
C35 H35A 0.9900
C35 H35B 0.9900
C35 C36 1.512(5)
C36 C37 1.391(5)
C37 H37 0.9500
C37 C38 1.380(5)
C38 H38 0.9500
C38 C39 1.389(5)
C39 H39 0.9500
C39 C40 1.382(5)
C40 H40 0.9500
C41 H41 0.9500
C41 C42 1.397(5)
C41 C46 1.396(5)
C42 H42 0.9500
C42 C43 1.381(6)
C43 H43 0.9500
C43 C44 1.381(6)
C44 H44 0.9500
C44 C45 1.389(6)
C45 H45 0.9500
C45 C46 1.395(5)
C46 C47 1.489(5)
C47 C48 1.401(5)
C47 C52 1.427(5)
C48 H48 0.9500
C48 C49 1.389(5)
C49 H49 0.9500
C49 C50 1.375(5)
C50 H50 0.9500
C50 C51 1.405(5)
C51 C52 1.427(4)
C51 C53 1.490(5)
C53 C54 1.390(5)
C53 C58 1.410(5)
C54 H54 0.9500
C54 C55 1.396(5)
C55 H55 0.9500
C55 C56 1.382(5)
C56 H56 0.9500
C56 C57 1.377(6)
C57 H57 0.9500
C57 C58 1.382(6)
C58 H58 0.9500

loop_
_geom_torsion_atom_site_label_1
_geom_torsion_atom_site_label_2
_geom_torsion_atom_site_label_3
_geom_torsion_atom_site_label_4
_geom_torsion
Fe1 O1 C2 C1 -163.2(3)
Fe1 O1 C2 C3 17.5(5)
Fe1 O2 C23 C18 107.9(3)
Fe1 O2 C23 C22 -72.3(3)
Fe1 O3 C31 C30 42.7(4)
Fe1 O3 C31 C32 -137.1(3)
Fe1 N1 C4 C3 -12.2(5)
Fe1 N1 C4 C5 170.4(3)
Fe1 N1 C6 C7 15.6(4)
Fe1 N2 C7 C6 -2.1(4)
Fe1 N2 C7 C8 178.1(3)
Fe1 N2 C11 C10 -178.6(3)
Fe2 O2 C23 C18 -65.4(4)
Fe2 O2 C23 C22 114.3(3)
Fe2 O3 C31 C30 -168.6(2)
Fe2 O3 C31 C32 11.6(5)
Fe2 O4 C52 C47 75.6(3)
Fe2 O4 C52 C51 -104.7(3)
Fe2 N3 C33 C32 -4.4(5)
Fe2 N3 C33 C34 175.8(3)
Fe2 N3 C35 C36 15.4(4)
Fe2 N4 C36 C35 -4.5(4)
Fe2 N4 C36 C37 175.2(3)
Fe2 N4 C40 C39 -174.5(2)
O1 C2 C3 C4 6.5(6)
O3 C31 C32 C33 -1.2(6)
N1 C6 C7 N2 -8.7(5)
N1 C6 C7 C8 171.1(4)
N2 C7 C8 C9 0.2(6)
N3 C35 C36 N4 -7.0(4)
N3 C35 C36 C37 173.3(3)
N4 C36 C37 C38 0.0(6)
C1 C2 C3 C4 -172.7(4)
C2 C3 C4 N1 -8.6(6)
C2 C3 C4 C5 168.9(4)
C4 N1 C6 C7 -165.1(3)
C6 N1 C4 C3 168.6(4)
C6 N1 C4 C5 -8.8(5)
C6 C7 C8 C9 -179.6(4)
C7 N2 C11 C10 -2.1(6)
C7 C8 C9 C10 -1.0(7)
C8 C9 C10 C11 0.4(6)
C9 C10 C11 N2 1.3(6)
C11 N2 C7 C6 -178.8(3)
C11 N2 C7 C8 1.4(5)
C12 C13 C14 C15 1.7(8)
C12 C17 C18 C19 136.1(4)
C12 C17 C18 C23 -45.2(5)
C13 C12 C17 C16 -0.3(6)
C13 C12 C17 C18 -179.4(4)
C13 C14 C15 C16 -1.2(9)
C14 C15 C16 C17 -0.2(8)
C15 C16 C17 C12 0.9(7)
C15 C16 C17 C18 -180.0(4)
C16 C17 C18 C19 -43.0(5)
C16 C17 C18 C23 135.7(4)
C17 C12 C13 C14 -1.0(7)
C17 C18 C19 C20 179.0(4)
C17 C18 C23 O2 2.4(5)
C17 C18 C23 C22 -177.4(3)
C18 C19 C20 C21 -1.3(7)
C19 C18 C23 O2 -178.9(3)
C19 C18 C23 C22 1.4(5)
C19 C20 C21 C22 0.8(7)
C20 C21 C22 C23 0.7(6)
C20 C21 C22 C24 -177.3(4)
C21 C22 C23 O2 178.4(3)
C21 C22 C23 C18 -1.8(5)
C21 C22 C24 C25 -42.7(5)
C21 C22 C24 C29 132.3(4)
C22 C24 C25 C26 175.5(4)
C22 C24 C29 C28 -175.3(3)
C23 C18 C19 C20 0.2(6)
C23 C22 C24 C25 139.4(4)
C23 C22 C24 C29 -45.7(5)
C24 C22 C23 O2 -3.6(5)
C24 C22 C23 C18 176.1(3)
C24 C25 C26 C27 0.0(8)
C25 C24 C29 C28 -0.1(5)
C25 C26 C27 C28 -0.4(8)
C26 C27 C28 C29 0.6(7)
C27 C28 C29 C24 -0.3(6)
C29 C24 C25 C26 0.2(6)
C30 C31 C32 C33 179.0(3)
C31 C32 C33 N3 -2.7(6)
C31 C32 C33 C34 177.1(3)
C33 N3 C35 C36 -168.6(3)
C35 N3 C33 C32 -179.8(3)
C35 N3 C33 C34 0.4(5)
C35 C36 C37 C38 179.7(4)
C36 N4 C40 C39 -0.1(5)
C36 C37 C38 C39 -0.1(6)
C37 C38 C39 C40 0.0(6)
C38 C39 C40 N4 0.0(5)
C40 N4 C36 C35 -179.7(3)
C40 N4 C36 C37 0.0(5)
C41 C42 C43 C44 0.5(6)
C41 C46 C47 C48 -137.1(3)
C41 C46 C47 C52 39.1(5)
C42 C41 C46 C45 -1.5(5)
C42 C41 C46 C47 172.4(3)
C42 C43 C44 C45 -1.0(6)
C43 C44 C45 C46 0.3(6)
C44 C45 C46 C41 1.0(5)
C44 C45 C46 C47 -173.0(3)
C45 C46 C47 C48 36.7(5)
C45 C46 C47 C52 -147.1(3)
C46 C41 C42 C43 0.8(5)
C46 C47 C48 C49 174.3(3)
C46 C47 C52 O4 10.8(5)
C46 C47 C52 C51 -168.8(3)
C47 C48 C49 C50 -3.6(6)
C48 C47 C52 O4 -173.1(3)
C48 C47 C52 C51 7.3(5)
C48 C49 C50 C51 3.8(6)
C49 C50 C51 C52 1.6(5)
C49 C50 C51 C53 -176.2(3)
C50 C51 C52 O4 173.3(3)
C50 C51 C52 C47 -7.0(5)
C50 C51 C53 C54 140.0(3)
C50 C51 C53 C58 -34.7(4)
C51 C53 C54 C55 -174.0(3)
C51 C53 C58 C57 173.8(3)
C52 C47 C48 C49 -2.0(5)
C52 C51 C53 C54 -37.7(5)
C52 C51 C53 C58 147.6(3)
C53 C51 C52 O4 -9.0(5)
C53 C51 C52 C47 170.6(3)
C53 C54 C55 C56 0.1(5)
C54 C53 C58 C57 -1.2(5)
C54 C55 C56 C57 -0.8(5)
C55 C56 C57 C58 0.6(6)
C56 C57 C58 C53 0.4(5)
C58 C53 C54 C55 0.9(5)

loop_
_platon_squeeze_void_nr
_platon_squeeze_void_average_x
_platon_squeeze_void_average_y
_platon_squeeze_void_average_z
_platon_squeeze_void_volume
_platon_squeeze_void_count_electrons
_platon_squeeze_void_content
1 -0.027 0.500 0.000 434 61 ' '
2 -0.019 1.000 0.500 434 61 ' '
3 0.175 0.145 0.192 10 1 ' '
4 0.175 0.355 0.692 10 1 ' '
5 0.824 0.645 0.308 10 1 ' '
6 0.824 0.855 0.808 10 1 ' '
